data_2235477
loop_
_publ_author_name
'Takjoo, Reza'
'Ng, Seik Weng'
'Tiekink, Edward R. T.'

_publ_section_title
;
 [2-(1-{2-[Azanidyl(ethylsulfanyl)methylidene-\k<i>N</i>]hydrazin-1-ylidene-\k<i>N</i>^1^}ethyl)phenolato-\k<i>O</i>](dimethyl
 sulfoxide-<i>{\k</i>O})dioxidomolybdenum(VI)
;
_journal_coeditor_code HB6848
_journal_issue 7
_journal_name_full 'Acta Crystallographica Section E'
_journal_page_first m944
_journal_page_last m945
_journal_paper_doi 10.1107/S1600536812026566
_journal_volume 68
_journal_year 2012
_chemical_formula_iupac '[Mo (C11 H13 N3 O S) O2 (C2 H6 O S)]'
_chemical_formula_moiety 'C13 H19 Mo N3 O4 S2'
_chemical_formula_sum 'C13 H19 Mo N3 O4 S2'
_chemical_formula_weight 441.37
_chemical_name_systematic
;
[2-(1-{2-[Azanidyl(ethylsulfanyl)methylidene-\k<i>N</i>]hydrazin-1-ylidene-
\k<i>N</i>^1^}ethyl)phenolato-\k<i>O</i>](dimethyl 
sulfoxide-<i>\kO</i>)dioxidomolybdenum(VI)
;
_space_group_IT_number 2
_symmetry_cell_setting triclinic
_symmetry_space_group_name_Hall '-P 1'
_symmetry_space_group_name_H-M 'P -1'
_atom_sites_solution_hydrogens geom
_atom_sites_solution_primary direct
_atom_sites_solution_secondary difmap
_audit_creation_method SHELXL-97
_cell_angle_alpha 73.387(3)
_cell_angle_beta 84.465(3)
_cell_angle_gamma 86.077(3)
_cell_formula_units_Z 2
_cell_length_a 8.0411(3)
_cell_length_b 9.7243(3)
_cell_length_c 12.0849(4)
_cell_measurement_reflns_used 8498
_cell_measurement_temperature 100(2)
_cell_measurement_theta_max 27.5006
_cell_measurement_theta_min 2.3884
_cell_volume 900.47(5)
_computing_cell_refinement 'CrysAlis PRO (Agilent, 2012)'
_computing_data_collection 'CrysAlis PRO (Agilent, 2012)'
_computing_data_reduction 'CrysAlis PRO (Agilent, 2012)'
_computing_molecular_graphics 'ORTEP-3 (Farrugia, 1997) and DIAMOND (Brandenburg, 2006)'
_computing_publication_material 'publCIF (Westrip, 2010)'
_computing_structure_refinement 'SHELXL97 (Sheldrick, 2008)'
_computing_structure_solution 'SHELXS97 (Sheldrick, 2008)'
_diffrn_ambient_temperature 100(2)
_diffrn_detector_area_resol_mean 10.4041
_diffrn_measured_fraction_theta_full 0.998
_diffrn_measured_fraction_theta_max 0.998
_diffrn_measurement_device_type 'Agilent SuperNova Dual diffractometer with an Atlas detector'
_diffrn_measurement_method '\w scan'
_diffrn_radiation_monochromator Mirror
_diffrn_radiation_source 'SuperNova (Mo) X-ray Source'
_diffrn_radiation_type MoK\a
_diffrn_radiation_wavelength 0.71073
_diffrn_reflns_av_R_equivalents 0.0367
_diffrn_reflns_av_sigmaI/netI 0.0344
_diffrn_reflns_limit_h_max 10
_diffrn_reflns_limit_h_min -10
_diffrn_reflns_limit_k_max 12
_diffrn_reflns_limit_k_min -12
_diffrn_reflns_limit_l_max 15
_diffrn_reflns_limit_l_min -15
_diffrn_reflns_number 13626
_diffrn_reflns_theta_full 27.56
_diffrn_reflns_theta_max 27.56
_diffrn_reflns_theta_min 2.39
_diffrn_standards_decay_% 0
_diffrn_standards_interval_count 0
_diffrn_standards_interval_time 0
_diffrn_standards_number 0
_exptl_absorpt_coefficient_mu 0.980
_exptl_absorpt_correction_T_max 1.0000
_exptl_absorpt_correction_T_min 0.69050
_exptl_absorpt_correction_type multi-scan
_exptl_absorpt_process_details '(CrysAlis PRO; Agilent, 2012)'
_exptl_crystal_colour orange
_exptl_crystal_density_diffrn 1.628
_exptl_crystal_density_method 'not measured'
_exptl_crystal_description prism
_exptl_crystal_F_000 448
_exptl_crystal_size_max 0.35
_exptl_crystal_size_mid 0.15
_exptl_crystal_size_min 0.05
_refine_diff_density_max 0.728
_refine_diff_density_min -0.869
_refine_ls_extinction_method none
_refine_ls_goodness_of_fit_ref 1.025
_refine_ls_hydrogen_treatment constr
_refine_ls_matrix_type full
_refine_ls_number_parameters 234
_refine_ls_number_reflns 4149
_refine_ls_number_restraints 100
_refine_ls_restrained_S_all 1.018
_refine_ls_R_factor_all 0.0331
_refine_ls_R_factor_gt 0.0297
_refine_ls_shift/su_max 0.001
_refine_ls_shift/su_mean 0.000
_refine_ls_structure_factor_coef Fsqd
_refine_ls_weighting_details 'calc w=1/[\s^2^(Fo^2^)+(0.0278P)^2^+1.0887P] where P=(Fo^2^+2Fc^2^)/3'
_refine_ls_weighting_scheme calc
_refine_ls_wR_factor_gt 0.0694
_refine_ls_wR_factor_ref 0.0719
_reflns_number_gt 3811
_reflns_number_total 4149
_reflns_threshold_expression I>2\s(I)
_cod_data_source_file hb6848.cif
_cod_data_source_block I
_cod_database_code 2235477
_cod_database_fobs_code 2235477

loop_
_symmetry_equiv_pos_as_xyz
'x, y, z'
'-x, -y, -z'

loop_
_atom_site_type_symbol
_atom_site_label
_atom_site_fract_x
_atom_site_fract_y
_atom_site_fract_z
_atom_site_U_iso_or_equiv
_atom_site_adp_type
_atom_site_calc_flag
_atom_site_refinement_flags
_atom_site_occupancy
_atom_site_symmetry_multiplicity
_atom_site_disorder_assembly
_atom_site_disorder_group
Mo Mo 0.39828(2) 0.62362(2) 0.284368(16) 0.01779(7) Uani d . 1 1 . .
S S2 -0.02453(7) 0.59823(6) 0.30257(5) 0.02079(13) Uani d . 1 1 . .
O O2 0.13555(19) 0.56941(17) 0.36645(13) 0.0208(3) Uani d . 1 1 . .
O O3 0.4236(2) 0.67549(16) 0.40557(15) 0.0217(3) Uani d . 1 1 . .
O O4 0.5828(2) 0.6597(2) 0.20227(15) 0.0370(5) Uani d . 1 1 . .
C C12 -0.1234(3) 0.4305(3) 0.3508(2) 0.0268(5) Uani d . 1 1 . .
H H12A -0.0630 0.3620 0.3141 0.040 Uiso calc R 1 1 . .
H H12B -0.2393 0.4441 0.3296 0.040 Uiso calc R 1 1 . .
H H12C -0.1223 0.3934 0.4351 0.040 Uiso calc R 1 1 . .
C C13 -0.1570(3) 0.6982(2) 0.3810(2) 0.0221(5) Uani d . 1 1 . .
H H13A -0.1176 0.7959 0.3631 0.033 Uiso calc R 1 1 . .
H H13B -0.1547 0.6515 0.4643 0.033 Uiso calc R 1 1 . .
H H13C -0.2717 0.7022 0.3588 0.033 Uiso calc R 1 1 . .
S S1 0.4023(2) 0.14457(15) 0.38075(13) 0.0307(3) Uani d PD 0.50 1 A 1
O O1 0.2528(12) 0.7850(6) 0.1938(4) 0.0162(9) Uani d PDU 0.50 1 A 1
N N1 0.3150(11) 0.5172(5) 0.1633(5) 0.0149(10) Uani d PDU 0.50 1 A 1
N N2 0.3133(9) 0.3667(6) 0.2053(4) 0.0203(9) Uani d PDU 0.50 1 A 1
N N3 0.439(3) 0.4201(15) 0.3527(10) 0.0137(16) Uani d PDU 0.50 1 A 1
H H3n 0.4952 0.3893 0.4149 0.016 Uiso calc PR 0.50 1 A 1
C C1 0.2566(5) 0.8284(3) 0.07631(19) 0.0176(9) Uani d PGDU 0.50 1 A 1
C C2 0.2480(5) 0.9757(3) 0.0241(3) 0.0275(8) Uani d PGU 0.50 1 A 1
H H2 0.2412 1.0405 0.0703 0.033 Uiso calc PR 0.50 1 A 1
C C3 0.2494(5) 1.0281(3) -0.0957(3) 0.0329(9) Uani d PGU 0.50 1 A 1
H H3 0.2435 1.1287 -0.1314 0.040 Uiso calc PR 0.50 1 A 1
C C4 0.2593(5) 0.9332(4) -0.16331(19) 0.0335(9) Uani d PGU 0.50 1 A 1
H H4 0.2602 0.9691 -0.2452 0.040 Uiso calc PR 0.50 1 A 1
C C5 0.2679(5) 0.7860(3) -0.1111(3) 0.0278(8) Uani d PGU 0.50 1 A 1
H H5 0.2747 0.7211 -0.1573 0.033 Uiso calc PR 0.50 1 A 1
C C6 0.2666(4) 0.7335(2) 0.0087(3) 0.0183(8) Uani d PGDU 0.50 1 A 1
C C7 0.2706(7) 0.5771(6) 0.0576(4) 0.0188(9) Uani d PDU 0.50 1 A 1
C C8 0.2263(7) 0.4788(6) -0.0121(4) 0.0277(8) Uani d PDU 0.50 1 A 1
H H8A 0.1657 0.3976 0.0391 0.042 Uiso calc PR 0.50 1 A 1
H H8B 0.3291 0.4431 -0.0472 0.042 Uiso calc PR 0.50 1 A 1
H H8C 0.1557 0.5326 -0.0732 0.042 Uiso calc PR 0.50 1 A 1
C C9 0.3817(12) 0.3257(6) 0.3040(5) 0.0185(11) Uani d PDU 0.50 1 A 1
C C10 0.3280(7) 0.0531(6) 0.2844(5) 0.0306(9) Uani d PDU 0.50 1 A 1
H H10A 0.3694 0.1019 0.2038 0.037 Uiso calc PR 0.50 1 A 1
H H10B 0.3759 -0.0467 0.3039 0.037 Uiso calc PR 0.50 1 A 1
C C11 0.1370(8) 0.0490(7) 0.2911(6) 0.0422(12) Uani d PDU 0.50 1 A 1
H H11A 0.1011 0.0621 0.2134 0.063 Uiso calc PR 0.50 1 A 1
H H11B 0.0866 0.1263 0.3222 0.063 Uiso calc PR 0.50 1 A 1
H H11C 0.1013 -0.0439 0.3419 0.063 Uiso calc PR 0.50 1 A 1
S S1' 0.3906(2) 0.12666(15) 0.43708(13) 0.0307(3) Uani d PD 0.50 1 A 2
O O1' 0.2699(12) 0.7538(6) 0.1728(4) 0.0162(9) Uani d PD 0.50 1 A 2
N N1' 0.3129(11) 0.4692(6) 0.1856(5) 0.0149(10) Uani d PD 0.50 1 A 2
N N2' 0.3038(9) 0.3236(6) 0.2459(4) 0.0203(9) Uani d PD 0.50 1 A 2
N N3' 0.434(3) 0.4047(15) 0.3800(10) 0.0137(16) Uani d PD 0.50 1 A 2
H H3n' 0.4895 0.3818 0.4426 0.016 Uiso calc PR 0.50 1 A 2
C C1' 0.2776(5) 0.7739(3) 0.05697(19) 0.0176(9) Uani d PGD 0.50 1 A 2
C C2' 0.2822(5) 0.9143(3) -0.0140(3) 0.0275(8) Uani d PG 0.50 1 A 2
H H2' 0.2816 0.9919 0.0193 0.033 Uiso calc PR 0.50 1 A 2
C C3' 0.2878(5) 0.9413(3) -0.1336(3) 0.0329(9) Uani d PG 0.50 1 A 2
H H3' 0.2910 1.0372 -0.1821 0.040 Uiso calc PR 0.50 1 A 2
C C4' 0.2888(5) 0.8278(4) -0.18223(19) 0.0335(9) Uani d PG 0.50 1 A 2
H H4' 0.2926 0.8462 -0.2640 0.040 Uiso calc PR 0.50 1 A 2
C C5' 0.2841(5) 0.6874(3) -0.1113(3) 0.0278(8) Uani d PG 0.50 1 A 2
H H5' 0.2847 0.6099 -0.1445 0.033 Uiso calc PR 0.50 1 A 2
C C6' 0.2785(5) 0.6605(3) 0.0083(2) 0.0183(8) Uani d PGD 0.50 1 A 2
C C7' 0.2681(7) 0.5090(6) 0.0789(5) 0.0188(9) Uani d PD 0.50 1 A 2
C C8' 0.2100(7) 0.3937(6) 0.0307(4) 0.0277(8) Uani d PD 0.50 1 A 2
H H8'A 0.1395 0.3280 0.0906 0.042 Uiso calc PR 0.50 1 A 2
H H8'B 0.3076 0.3399 0.0065 0.042 Uiso calc PR 0.50 1 A 2
H H8'C 0.1456 0.4388 -0.0362 0.042 Uiso calc PR 0.50 1 A 2
C C9' 0.3720(12) 0.3009(6) 0.3435(5) 0.0185(11) Uani d PD 0.50 1 A 2
C C10' 0.3169(7) 0.0189(5) 0.3535(5) 0.0306(9) Uani d PD 0.50 1 A 2
H H10C 0.3611 0.0564 0.2717 0.037 Uiso calc PR 0.50 1 A 2
H H10D 0.3621 -0.0809 0.3826 0.037 Uiso calc PR 0.50 1 A 2
C C11' 0.1275(8) 0.0176(7) 0.3585(6) 0.0422(12) Uani d PD 0.50 1 A 2
H H11D 0.0958 -0.0464 0.3151 0.063 Uiso calc PR 0.50 1 A 2
H H11E 0.0821 0.1151 0.3241 0.063 Uiso calc PR 0.50 1 A 2
H H11F 0.0823 -0.0167 0.4394 0.063 Uiso calc PR 0.50 1 A 2

loop_
_atom_site_aniso_label
_atom_site_aniso_U_11
_atom_site_aniso_U_22
_atom_site_aniso_U_33
_atom_site_aniso_U_12
_atom_site_aniso_U_13
_atom_site_aniso_U_23
Mo 0.01666(11) 0.01953(11) 0.01794(11) -0.00370(7) -0.00961(7) -0.00315(8)
S2 0.0173(3) 0.0254(3) 0.0192(3) -0.0038(2) -0.0098(2) -0.0022(2)
O2 0.0160(8) 0.0250(8) 0.0199(8) -0.0045(6) -0.0099(6) -0.0005(7)
O3 0.0200(8) 0.0159(8) 0.0345(9) 0.0010(6) -0.0119(7) -0.0130(7)
O4 0.0225(9) 0.0648(14) 0.0226(9) -0.0156(9) -0.0076(7) -0.0053(9)
C12 0.0229(12) 0.0233(12) 0.0397(14) -0.0036(10) -0.0110(10) -0.0141(11)
C13 0.0203(11) 0.0164(11) 0.0312(12) -0.0030(9) -0.0110(9) -0.0056(9)
S1 0.0580(6) 0.0097(4) 0.0242(6) 0.0007(4) -0.0099(8) -0.0029(6)
O1 0.0220(19) 0.012(2) 0.0160(17) 0.0021(19) -0.0077(17) -0.0041(12)
N1 0.0204(11) 0.008(3) 0.015(2) -0.006(3) -0.0055(18) 0.000(2)
N2 0.0332(15) 0.012(3) 0.017(3) -0.005(2) -0.010(2) -0.0030(19)
N3 0.0215(15) 0.012(2) 0.008(5) 0.000(2) -0.009(5) -0.002(3)
C1 0.0167(15) 0.021(2) 0.0157(15) -0.0021(17) -0.0070(12) -0.0037(15)
C2 0.031(2) 0.021(2) 0.028(2) -0.0037(16) -0.0094(16) -0.0009(13)
C3 0.036(2) 0.028(2) 0.028(2) -0.0096(17) -0.0079(16) 0.0077(15)
C4 0.029(2) 0.045(2) 0.0224(18) -0.0022(18) -0.0092(15) -0.0005(18)
C5 0.0245(17) 0.039(2) 0.0215(15) -0.0002(18) -0.0089(13) -0.0087(18)
C6 0.0172(14) 0.017(2) 0.0203(14) -0.0016(19) -0.0079(11) -0.003(2)
C7 0.0164(13) 0.021(3) 0.025(2) -0.003(2) -0.0070(14) -0.014(2)
C8 0.037(2) 0.031(2) 0.0202(19) -0.0053(19) -0.0133(16) -0.0112(15)
C9 0.0272(17) 0.011(2) 0.018(4) -0.0034(18) -0.002(3) -0.004(2)
C10 0.046(2) 0.0160(18) 0.034(2) -0.0063(15) 0.000(2) -0.0140(19)
C11 0.048(2) 0.034(3) 0.052(3) -0.0188(19) 0.012(3) -0.026(3)
S1' 0.0580(6) 0.0097(4) 0.0242(6) 0.0007(4) -0.0099(8) -0.0029(6)
O1' 0.0220(19) 0.012(2) 0.0160(17) 0.0021(19) -0.0077(17) -0.0041(12)
N1' 0.0204(11) 0.008(3) 0.015(2) -0.006(3) -0.0055(18) 0.000(2)
N2' 0.0332(15) 0.012(3) 0.017(3) -0.005(2) -0.010(2) -0.0030(19)
N3' 0.0215(15) 0.012(2) 0.008(5) 0.000(2) -0.009(5) -0.002(3)
C1' 0.0167(15) 0.021(2) 0.0157(15) -0.0021(17) -0.0070(12) -0.0037(15)
C2' 0.031(2) 0.021(2) 0.028(2) -0.0037(16) -0.0094(16) -0.0009(13)
C3' 0.036(2) 0.028(2) 0.028(2) -0.0096(17) -0.0079(16) 0.0077(15)
C4' 0.029(2) 0.045(2) 0.0224(18) -0.0022(18) -0.0092(15) -0.0005(18)
C5' 0.0245(17) 0.039(2) 0.0215(15) -0.0002(18) -0.0089(13) -0.0087(18)
C6' 0.0172(14) 0.017(2) 0.0203(14) -0.0016(19) -0.0079(11) -0.003(2)
C7' 0.0164(13) 0.021(3) 0.025(2) -0.003(2) -0.0070(14) -0.014(2)
C8' 0.037(2) 0.031(2) 0.0202(19) -0.0053(19) -0.0133(16) -0.0112(15)
C9' 0.0272(17) 0.011(2) 0.018(4) -0.0034(18) -0.002(3) -0.004(2)
C10' 0.046(2) 0.0160(18) 0.034(2) -0.0063(15) 0.000(2) -0.0140(19)
C11' 0.048(2) 0.034(3) 0.052(3) -0.0188(19) 0.012(3) -0.026(3)

loop_
_atom_type_symbol
_atom_type_description
_atom_type_scat_dispersion_real
_atom_type_scat_dispersion_imag
_atom_type_scat_source
C C 0.0033 0.0016 'International Tables Vol C Tables 4.2.6.8 and 6.1.1.4'
H H 0.0000 0.0000 'International Tables Vol C Tables 4.2.6.8 and 6.1.1.4'
N N 0.0061 0.0033 'International Tables Vol C Tables 4.2.6.8 and 6.1.1.4'
O O 0.0106 0.0060 'International Tables Vol C Tables 4.2.6.8 and 6.1.1.4'
S S 0.1246 0.1234 'International Tables Vol C Tables 4.2.6.8 and 6.1.1.4'
Mo Mo -1.6832 0.6857 'International Tables Vol C Tables 4.2.6.8 and 6.1.1.4'

loop_
_geom_angle_atom_site_label_1
_geom_angle_atom_site_label_2
_geom_angle_atom_site_label_3
_geom_angle
O4 Mo O3 104.39(8)
O4 Mo O1' 94.2(3)
O3 Mo O1' 115.50(14)
O4 Mo N3 98.5(7)
O3 Mo N3 96.7(3)
O1' Mo N3 141.2(5)
O4 Mo O1 99.5(3)
O3 Mo O1 102.65(14)
O1' Mo O1 12.9(2)
N3 Mo O1 149.3(6)
O4 Mo N3' 103.0(6)
O3 Mo N3' 90.1(3)
O1' Mo N3' 144.7(5)
N3 Mo N3' 7.2(8)
O1 Mo N3' 150.4(6)
O4 Mo N1 90.4(2)
O3 Mo N1 163.71(19)
O1' Mo N1 69.3(2)
N3 Mo N1 74.0(3)
O1 Mo N1 81.2(2)
N3' Mo N1 79.8(3)
O4 Mo O2 170.16(7)
O3 Mo O2 85.28(7)
O1' Mo O2 79.7(3)
N3 Mo O2 82.0(7)
O1 Mo O2 76.2(3)
N3' Mo O2 78.5(6)
N1 Mo O2 80.3(2)
O4 Mo N1' 94.7(2)
O3 Mo N1' 154.27(16)
O1' Mo N1' 79.4(2)
N3 Mo N1' 63.1(3)
O1 Mo N1' 90.7(2)
N3' Mo N1' 68.7(3)
N1 Mo N1' 11.27(17)
O2 Mo N1' 76.6(2)
O2 S2 C13 103.33(10)
O2 S2 C12 103.52(10)
C13 S2 C12 99.67(12)
S2 O2 Mo 125.84(9)
S2 C12 H12A 109.5
S2 C12 H12B 109.5
H12A C12 H12B 109.5
S2 C12 H12C 109.5
H12A C12 H12C 109.5
H12B C12 H12C 109.5
S2 C13 H13A 109.5
S2 C13 H13B 109.5
H13A C13 H13B 109.5
S2 C13 H13C 109.5
H13A C13 H13C 109.5
H13B C13 H13C 109.5
C9 S1 C10 103.3(3)
C1 O1 Mo 124.2(4)
C7 N1 N2 117.6(5)
C7 N1 Mo 127.8(4)
N2 N1 Mo 114.5(4)
C9 N2 N1 108.9(5)
C9 N3 Mo 119.3(10)
C9 N3 H3n 120.3
Mo N3 H3n 120.3
O1 C1 C2 116.7(3)
O1 C1 C6 123.3(3)
C2 C1 C6 120.0
C3 C2 C1 120.0
C3 C2 H2 120.0
C1 C2 H2 120.0
C4 C3 C2 120.0
C4 C3 H3 120.0
C2 C3 H3 120.0
C3 C4 C5 120.0
C3 C4 H4 120.0
C5 C4 H4 120.0
C6 C5 C4 120.0
C6 C5 H5 120.0
C4 C5 H5 120.0
C5 C6 C1 120.0
C5 C6 C7 116.8(3)
C1 C6 C7 123.2(3)
N1 C7 C6 120.7(4)
N1 C7 C8 117.9(5)
C6 C7 C8 121.4(4)
N2 C9 N3 122.3(8)
N2 C9 S1 121.5(5)
N3 C9 S1 116.2(8)
C11 C10 S1 113.6(4)
C11 C10 H10A 108.9
S1 C10 H10A 108.9
C11 C10 H10B 108.9
S1 C10 H10B 108.9
H10A C10 H10B 107.7
C10 C11 H11A 109.5
C10 C11 H11B 109.5
H11A C11 H11B 109.5
C10 C11 H11C 109.5
H11A C11 H11C 109.5
H11B C11 H11C 109.5
C9' S1' C10' 102.2(3)
C1' O1' Mo 128.9(4)
C7' N1' N2' 117.3(5)
C7' N1' Mo 125.2(4)
N2' N1' Mo 117.5(4)
C9' N2' N1' 108.8(5)
C9' N3' Mo 119.4(9)
C9' N3' H3n' 120.3
Mo N3' H3n' 120.3
O1' C1' C2' 117.6(3)
O1' C1' C6' 122.4(3)
C2' C1' C6' 120.0
C1' C2' C3' 120.0
C1' C2' H2' 120.0
C3' C2' H2' 120.0
C4' C3' C2' 120.0
C4' C3' H3' 120.0
C2' C3' H3' 120.0
C3' C4' C5' 120.0
C3' C4' H4' 120.0
C5' C4' H4' 120.0
C6' C5' C4' 120.0
C6' C5' H5' 120.0
C4' C5' H5' 120.0
C5' C6' C1' 120.0
C5' C6' C7' 117.2(3)
C1' C6' C7' 122.7(3)
N1' C7' C6' 120.5(4)
N1' C7' C8' 117.6(5)
C6' C7' C8' 121.8(4)
C7' C8' H8'A 109.5
C7' C8' H8'B 109.5
H8'A C8' H8'B 109.5
C7' C8' H8'C 109.5
H8'A C8' H8'C 109.5
H8'B C8' H8'C 109.5
N2' C9' N3' 124.3(8)
N2' C9' S1' 120.4(5)
N3' C9' S1' 115.2(7)
C11' C10' S1' 113.5(4)
C11' C10' H10C 108.9
S1' C10' H10C 108.9
C11' C10' H10D 108.9
S1' C10' H10D 108.9
H10C C10' H10D 107.7
C10' C11' H11D 109.5
C10' C11' H11E 109.5
H11D C11' H11E 109.5
C10' C11' H11F 109.5
H11D C11' H11F 109.5
H11E C11' H11F 109.5

loop_
_geom_bond_atom_site_label_1
_geom_bond_atom_site_label_2
_geom_bond_distance
_geom_bond_publ_flag
Mo O1 2.011(7) y
Mo O2 2.2747(16) y
Mo O3 1.7133(16) y
Mo O4 1.7021(18) y
Mo O1' 1.897(7) ?
Mo N1 2.193(6) y
Mo N3 1.933(15) y
Mo N3' 2.127(15) ?
Mo N1' 2.340(6) ?
S2 O2 1.5330(15) ?
S2 C13 1.780(2) ?
S2 C12 1.782(2) ?
C12 H12A 0.9800 ?
C12 H12B 0.9800 ?
C12 H12C 0.9800 ?
C13 H13A 0.9800 ?
C13 H13B 0.9800 ?
C13 H13C 0.9800 ?
S1 C9 1.746(6) ?
S1 C10 1.818(5) ?
O1 C1 1.359(5) ?
N1 C7 1.316(6) ?
N1 N2 1.406(5) ?
N2 C9 1.307(6) ?
N3 C9 1.351(6) ?
N3 H3n 0.8800 ?
C1 C2 1.3900 ?
C1 C6 1.3900 ?
C2 C3 1.3900 ?
C2 H2 0.9500 ?
C3 C4 1.3900 ?
C3 H3 0.9500 ?
C4 C5 1.3900 ?
C4 H4 0.9500 ?
C5 C6 1.3900 ?
C5 H5 0.9500 ?
C6 C7 1.465(6) ?
C7 C8 1.522(6) ?
C8 H8A 0.9800 ?
C8 H8B 0.9800 ?
C8 H8C 0.9800 ?
C10 C11 1.533(7) ?
C10 H10A 0.9900 ?
C10 H10B 0.9900 ?
C11 H11A 0.9800 ?
C11 H11B 0.9800 ?
C11 H11C 0.9800 ?
S1' C9' 1.753(5) ?
S1' C10' 1.810(5) ?
O1' C1' 1.353(5) ?
N1' C7' 1.315(6) ?
N1' N2' 1.398(5) ?
N2' C9' 1.304(6) ?
N3' C9' 1.353(6) ?
N3' H3n' 0.8800 ?
C1' C2' 1.3900 ?
C1' C6' 1.3900 ?
C2' C3' 1.3900 ?
C2' H2' 0.9500 ?
C3' C4' 1.3900 ?
C3' H3' 0.9500 ?
C4' C5' 1.3900 ?
C4' H4' 0.9500 ?
C5' C6' 1.3900 ?
C5' H5' 0.9500 ?
C6' C7' 1.479(5) ?
C7' C8' 1.521(6) ?
C8' H8'A 0.9800 ?
C8' H8'B 0.9800 ?
C8' H8'C 0.9800 ?
C10' C11' 1.519(7) ?
C10' H10C 0.9900 ?
C10' H10D 0.9900 ?
C11' H11D 0.9800 ?
C11' H11E 0.9800 ?
C11' H11F 0.9800 ?

loop_
_geom_hbond_atom_site_label_D
_geom_hbond_atom_site_label_H
_geom_hbond_atom_site_label_A
_geom_hbond_site_symmetry_A
_geom_hbond_distance_DH
_geom_hbond_distance_HA
_geom_hbond_distance_DA
_geom_hbond_angle_DHA
N3 H3n O3 2_666 0.88 2.23 3.090(15) 166
N3' H3n' O3 2_666 0.88 1.94 2.816(16) 171

loop_
_geom_torsion_atom_site_label_1
_geom_torsion_atom_site_label_2
_geom_torsion_atom_site_label_3
_geom_torsion_atom_site_label_4
_geom_torsion
C13 S2 O2 Mo -125.78(12)
C12 S2 O2 Mo 130.66(13)
O3 Mo O2 S2 139.32(13)
O1' Mo O2 S2 22.32(18)
N3 Mo O2 S2 -123.3(3)
O1 Mo O2 S2 35.04(18)
N3' Mo O2 S2 -129.7(3)
N1 Mo O2 S2 -48.22(18)
N1' Mo O2 S2 -59.11(17)
O4 Mo O1 C1 42.4(7)
O3 Mo O1 C1 149.6(6)
O1' Mo O1 C1 -23.9(18)
N3 Mo O1 C1 -82.8(13)
N3' Mo O1 C1 -97.0(11)
N1 Mo O1 C1 -46.5(7)
O2 Mo O1 C1 -128.6(7)
N1' Mo O1 C1 -52.6(7)
O4 Mo N1 C7 -71.6(8)
O3 Mo N1 C7 133.1(5)
O1' Mo N1 C7 22.7(7)
N3 Mo N1 C7 -170.3(11)
O1 Mo N1 C7 28.0(8)
N3' Mo N1 C7 -174.7(10)
O2 Mo N1 C7 105.3(8)
N1' Mo N1 C7 175(3)
O4 Mo N1 N2 107.1(6)
O3 Mo N1 N2 -48.2(12)
O1' Mo N1 N2 -158.6(7)
N3 Mo N1 N2 8.4(9)
O1 Mo N1 N2 -153.3(7)
N3' Mo N1 N2 4.0(9)
O2 Mo N1 N2 -76.0(6)
N1' Mo N1 N2 -5.9(18)
C7 N1 N2 C9 171.6(8)
Mo N1 N2 C9 -7.2(9)
O4 Mo N3 C9 -95.9(15)
O3 Mo N3 C9 158.4(14)
O1' Mo N3 C9 12(2)
O1 Mo N3 C9 30(2)
N3' Mo N3 C9 135(10)
N1 Mo N3 C9 -7.9(13)
O2 Mo N3 C9 74.2(15)
N1' Mo N3 C9 -4.8(12)
Mo O1 C1 C2 -138.2(4)
Mo O1 C1 C6 42.6(9)
O1 C1 C2 C3 -179.3(6)
C6 C1 C2 C3 0.0
C1 C2 C3 C4 0.0
C2 C3 C4 C5 0.0
C3 C4 C5 C6 0.0
C4 C5 C6 C1 0.0
C4 C5 C6 C7 178.1(4)
O1 C1 C6 C5 179.2(6)
C2 C1 C6 C5 0.0
O1 C1 C6 C7 1.3(6)
C2 C1 C6 C7 -178.0(4)
N2 N1 C7 C6 179.0(6)
Mo N1 C7 C6 -2.4(11)
N2 N1 C7 C8 -2.0(11)
Mo N1 C7 C8 176.7(5)
C5 C6 C7 N1 161.3(6)
C1 C6 C7 N1 -20.6(8)
C5 C6 C7 C8 -17.7(6)
C1 C6 C7 C8 160.3(4)
N1 N2 C9 N3 0.9(16)
N1 N2 C9 S1 -179.5(6)
Mo N3 C9 N2 7(2)
Mo N3 C9 S1 -172.6(9)
C10 S1 C9 N2 4.7(8)
C10 S1 C9 N3 -175.7(12)
C9 S1 C10 C11 -81.4(5)
O4 Mo O1' C1' 44.6(7)
O3 Mo O1' C1' 152.7(6)
N3 Mo O1' C1' -64.4(14)
O1 Mo O1' C1' 160(3)
N3' Mo O1' C1' -74.9(13)
N1 Mo O1' C1' -44.2(7)
O2 Mo O1' C1' -127.6(8)
N1' Mo O1' C1' -49.4(7)
O4 Mo N1' C7' -69.8(7)
O3 Mo N1' C7' 151.9(4)
O1' Mo N1' C7' 23.5(7)
N3 Mo N1' C7' -166.9(11)
O1 Mo N1' C7' 29.8(8)
N3' Mo N1' C7' -171.9(11)
N1 Mo N1' C7' -2.3(17)
O2 Mo N1' C7' 105.4(7)
O4 Mo N1' N2' 112.3(6)
O3 Mo N1' N2' -26.0(10)
O1' Mo N1' N2' -154.4(7)
N3 Mo N1' N2' 15.2(9)
O1 Mo N1' N2' -148.1(7)
N3' Mo N1' N2' 10.2(9)
N1 Mo N1' N2' 180(3)
O2 Mo N1' N2' -72.5(6)
C7' N1' N2' C9' 172.1(8)
Mo N1' N2' C9' -9.8(9)
O4 Mo N3' C9' -98.7(15)
O3 Mo N3' C9' 156.5(15)
O1' Mo N3' C9' 18(2)
N3 Mo N3' C9' -47(8)
O1 Mo N3' C9' 40(2)
N1 Mo N3' C9' -10.7(14)
O2 Mo N3' C9' 71.4(15)
N1' Mo N3' C9' -8.6(13)
Mo O1' C1' C2' -132.5(5)
Mo O1' C1' C6' 48.3(9)
O1' C1' C2' C3' -179.1(6)
C6' C1' C2' C3' 0.0
C1' C2' C3' C4' 0.0
C2' C3' C4' C5' 0.0
C3' C4' C5' C6' 0.0
C4' C5' C6' C1' 0.0
C4' C5' C6' C7' 178.0(4)
O1' C1' C6' C5' 179.1(6)
C2' C1' C6' C5' 0.0
O1' C1' C6' C7' 1.2(6)
C2' C1' C6' C7' -177.9(4)
N2' N1' C7' C6' -178.4(6)
Mo N1' C7' C6' 3.7(10)
N2' N1' C7' C8' 0.1(11)
Mo N1' C7' C8' -177.8(5)
C5' C6' C7' N1' 159.1(6)
C1' C6' C7' N1' -23.0(8)
C5' C6' C7' C8' -19.4(6)
C1' C6' C7' C8' 158.6(4)
N1' N2' C9' N3' 2.3(17)
N1' N2' C9' S1' -176.8(6)
Mo N3' C9' N2' 7(2)
Mo N3' C9' S1' -173.7(8)
C10' S1' C9' N2' 5.2(8)
C10' S1' C9' N3' -174.0(12)
C9' S1' C10' C11' -80.7(5)
